data_2106097
loop_
_publ_author_name
'Klepp, K.'
'Parthe, E.'

_publ_section_title
;
 Fe B - Cr B stacking variations for rare-earth-nickel alloys in the
 quasi-binary sections R1-x Rx Ni
;
_journal_name_full 'Acta Crystallographica B (24,1968-38,1982)'
_journal_page_first 774
_journal_page_last 782
_journal_volume 36
_journal_year 1980
_chemical_formula_sum 'Gd0.7 Ni Y0.3'
_chemical_name_systematic '(Gd0.7 Y0.3) Ni'
_space_group_IT_number 11
_symmetry_space_group_name_Hall '-P 2yb'
_symmetry_space_group_name_H-M 'P 1 21/m 1'
_cell_angle_alpha 90
_cell_angle_beta 96.98
_cell_angle_gamma 90
_cell_formula_units_Z 6
_cell_length_a 10.76
_cell_length_b 4.194
_cell_length_c 5.508
_cell_volume 246.720
_citation_journal_id_ASTM ACBCAR
_cod_data_source_file Klepp_ACBCAR_1980_466.cif
_cod_data_source_block Gd0.7Ni1Y0.3
_cod_original_cell_volume 246.7197
_cod_original_formula_sum 'Gd0.7 Ni1 Y0.3'
_cod_database_code 2106097

loop_
_symmetry_equiv_pos_as_xyz
x,y,z
-x,y+1/2,-z
-x,-y,-z
x,-y-1/2,z

loop_
_atom_site_label
_atom_site_type_symbol
_atom_site_fract_x
_atom_site_fract_y
_atom_site_fract_z
_atom_site_occupancy
_atom_site_U_iso_or_equiv
Gd1 Gd 0.1197 0.25 0.8955 0.7 0.0
Gd3 Gd 0.7868 0.25 0.583 0.7 0.0
Ni2 Ni 0.3575 0.25 0.21 1 0.0
Gd2 Gd 0.4536 0.25 0.7418 0.7 0.0
Ni3 Ni 0.6911 0.25 0.051 1 0.0
Ni1 Ni 0.0234 0.25 0.381 1 0.0
Y2 Y 0.4536 0.25 0.7418 0.3 0.0
Y1 Y 0.1197 0.25 0.8955 0.3 0.0
Y3 Y 0.7868 0.25 0.583 0.3 0.0
